data_7057591
loop_
_publ_author_name
'Souza, Matheus S.'
'Diniz, Luan F.'
'Vogt, Lautaro'
'Carvalho, Paulo S.'
'D&#x2019;vries, Richard F.'
'Ellena, Javier'

_publ_section_title
;
 Avoiding irreversible 5-fluorocytosine hydration via supramolecular
 synthesis of pharmaceutical cocrystals
;
_journal_issue 18
_journal_name_full 'New Journal of Chemistry'
_journal_page_first 14994
_journal_paper_doi 10.1039/C8NJ02647E
_journal_volume 42
_journal_year 2018
_chemical_formula_moiety '2(C4 H4 F N3 O), 2(C8 H10 N4 O2)'
_chemical_formula_sum 'C24 H28 F2 N14 O6'
_chemical_formula_weight 646.60
_chemical_name_common '5-Fluorocytosine; 5-Flucytosine; 5-FC; 5FC-CAF'
_chemical_name_systematic '5-Fluorocytosine caffeine cocrystal'
_space_group_crystal_system monoclinic
_space_group_IT_number 14
_space_group_name_Hall '-P 2ybc'
_space_group_name_H-M_alt 'P 1 21/c 1'
_symmetry_space_group_name_Hall '-P 2ybc'
_symmetry_space_group_name_H-M 'P 1 21/c 1'
_atom_sites_solution_hydrogens geom
_audit_creation_date 2018-07-13
_audit_creation_method
;
Olex2 1.2
(compiled 2018.05.29 svn.r3508 for OlexSys, GUI svn.r5506)
;
_audit_update_record
;
2018-07-17 deposited with the CCDC.
2018-07-26 downloaded from the CCDC.
;
_cell_angle_alpha 90
_cell_angle_beta 93.485(8)
_cell_angle_gamma 90
_cell_formula_units_Z 4
_cell_length_a 9.1890(6)
_cell_length_b 22.4128(17)
_cell_length_c 13.3425(13)
_cell_measurement_reflns_used 5556
_cell_measurement_temperature 298
_cell_measurement_theta_max 28.7880
_cell_measurement_theta_min 3.6380
_cell_volume 2742.8(4)
_computing_molecular_graphics 'Olex2 (Dolomanov et al., 2009)'
_computing_publication_material 'Olex2 (Dolomanov et al., 2009)'
_computing_structure_refinement 'ShelXL (Sheldrick, 2015)'
_diffrn_ambient_temperature 298
_diffrn_measured_fraction_theta_full 0.949
_diffrn_measured_fraction_theta_max 0.802
_diffrn_measurement_device_type 'Nonius Kappa CCD'
_diffrn_radiation_type MoK\a
_diffrn_radiation_wavelength 0.71073
_diffrn_reflns_av_R_equivalents 0.0682
_diffrn_reflns_av_unetI/netI 0.0701
_diffrn_reflns_Laue_measured_fraction_full 0.949
_diffrn_reflns_Laue_measured_fraction_max 0.802
_diffrn_reflns_limit_h_max 12
_diffrn_reflns_limit_h_min -10
_diffrn_reflns_limit_k_max 29
_diffrn_reflns_limit_k_min -30
_diffrn_reflns_limit_l_max 13
_diffrn_reflns_limit_l_min -18
_diffrn_reflns_number 17471
_diffrn_reflns_point_group_measured_fraction_full 0.949
_diffrn_reflns_point_group_measured_fraction_max 0.802
_diffrn_reflns_theta_full 25.242
_diffrn_reflns_theta_max 29.592
_diffrn_reflns_theta_min 3.315
_exptl_absorpt_coefficient_mu 0.126
_exptl_crystal_colour 'clear light colourless'
_exptl_crystal_colour_lustre clear
_exptl_crystal_colour_modifier light
_exptl_crystal_colour_primary colourless
_exptl_crystal_density_diffrn 1.566
_exptl_crystal_description needle
_exptl_crystal_F_000 1344
_exptl_crystal_size_max 0.1
_exptl_crystal_size_mid 0.04
_exptl_crystal_size_min 0.02
_refine_diff_density_max 0.370
_refine_diff_density_min -0.341
_refine_diff_density_rms 0.088
_refine_ls_extinction_method none
_refine_ls_goodness_of_fit_ref 1.036
_refine_ls_hydrogen_treatment constr
_refine_ls_matrix_type full
_refine_ls_number_parameters 421
_refine_ls_number_reflns 6188
_refine_ls_number_restraints 0
_refine_ls_restrained_S_all 1.036
_refine_ls_R_factor_all 0.1104
_refine_ls_R_factor_gt 0.0671
_refine_ls_shift/su_max 0.000
_refine_ls_shift/su_mean 0.000
_refine_ls_structure_factor_coef Fsqd
_refine_ls_weighting_details 'w=1/[\s^2^(Fo^2^)+(0.1215P)^2^+0.3943P] where P=(Fo^2^+2Fc^2^)/3'
_refine_ls_weighting_scheme calc
_refine_ls_wR_factor_gt 0.1896
_refine_ls_wR_factor_ref 0.2286
_reflns_Friedel_coverage 0.000
_reflns_number_gt 3818
_reflns_number_total 6188
_reflns_threshold_expression 'I > 2\s(I)'
_cod_data_source_file c8nj02647e2.cif
_cod_data_source_block 5fc_caf_3
_cod_depositor_comments 'Adding full bibliography for 7057591--7057593.cif.'
_cod_database_code 7057591
_shelx_shelxl_version_number 2014/7
_shelx_space_group_comment
;
The symmetry employed for this shelxl refinement is uniquely defined
by the following loop, which should always be used as a source of
symmetry information in preference to the above space-group names.
They are only intended as comments.
;
_olex2_refinement_description
;
1. Fixed Uiso
 At 1.2 times of:
  All C(H) groups, All N(H) groups, All N(H,H) groups
 At 1.5 times of:
  All C(H,H,H) groups
2.a Aromatic/amide H refined with riding coordinates:
 N1'(H1'), N1(H1), C6'(H6'), C6(H6), C7'(H7'), C7(H7)
2.b X=CH2 refined with riding coordinates:
 N41(H41A,H41B), N41'(H41C,H41D)
2.c Idealised Me refined as rotating group:
 C13(H13D,H13E,H13F), C12'(H12A,H12B,H12C), C14(H14D,H14E,H14F), C14'(H14A,
 H14B,H14C), C13'(H13A,H13B,H13C), C12(H12D,H12E,H12F)
;
_olex2_submission_special_instructions 'No special instructions were received'

loop_
_space_group_symop_operation_xyz
'x, y, z'
'-x, y+1/2, -z+1/2'
'-x, -y, -z'
'x, -y-1/2, z-1/2'

loop_
_atom_site_label
_atom_site_type_symbol
_atom_site_fract_x
_atom_site_fract_y
_atom_site_fract_z
_atom_site_U_iso_or_equiv
_atom_site_adp_type
_atom_site_occupancy
_atom_site_site_symmetry_order
_atom_site_calc_flag
_atom_site_refinement_flags_posn
F51 F 0.01788(17) 0.13267(6) 0.33366(16) 0.0581(5) Uani 1 1 d .
F51' F 0.52637(17) 0.50249(6) 0.38080(16) 0.0605(5) Uani 1 1 d .
O21 O 0.04786(19) 0.37008(8) 0.33212(18) 0.0505(5) Uani 1 1 d .
O21' O 0.54591(19) 0.26760(8) 0.32274(18) 0.0518(6) Uani 1 1 d .
O3' O 1.3263(2) 0.63314(9) 0.40899(18) 0.0557(6) Uani 1 1 d .
O4' O 0.9710(2) 0.77517(8) 0.42715(18) 0.0552(6) Uani 1 1 d .
N1' N 0.4131(2) 0.35148(9) 0.34348(19) 0.0437(6) Uani 1 1 d .
H1' H 0.3338 0.3310 0.3396 0.052 Uiso 1 1 calc R
N3 N 0.1661(2) 0.28118(8) 0.33324(18) 0.0381(5) Uani 1 1 d .
O3 O 0.8164(2) 0.00402(9) 0.36696(18) 0.0574(6) Uani 1 1 d .
N8' N 0.7541(2) 0.67221(9) 0.41353(18) 0.0402(5) Uani 1 1 d .
N41 N 0.2839(2) 0.19097(9) 0.33696(19) 0.0458(6) Uani 1 1 d .
H41A H 0.3661 0.2093 0.3381 0.055 Uiso 1 1 calc R
H41B H 0.2817 0.1526 0.3376 0.055 Uiso 1 1 calc R
O4 O 0.4688(2) -0.13613(8) 0.4216(2) 0.0633(7) Uani 1 1 d .
N3' N 0.6666(2) 0.35561(8) 0.33753(18) 0.0392(5) Uani 1 1 d .
N10' N 1.1481(2) 0.70287(9) 0.42093(18) 0.0408(5) Uani 1 1 d .
N9 N 0.5805(2) 0.03557(9) 0.35764(18) 0.0408(5) Uani 1 1 d .
N10 N 0.6413(2) -0.06521(9) 0.39210(19) 0.0416(5) Uani 1 1 d .
N8 N 0.2469(2) -0.03663(9) 0.3869(2) 0.0455(6) Uani 1 1 d .
N41' N 0.7879(2) 0.44470(9) 0.3582(2) 0.0469(6) Uani 1 1 d .
H41C H 0.8688 0.4264 0.3505 0.056 Uiso 1 1 calc R
H41D H 0.7878 0.4826 0.3686 0.056 Uiso 1 1 calc R
N1 N -0.0882(2) 0.28594(9) 0.32700(19) 0.0428(6) Uani 1 1 d .
H1 H -0.1668 0.3068 0.3241 0.051 Uiso 1 1 calc R
N9' N 1.0916(2) 0.60027(9) 0.40338(18) 0.0418(5) Uani 1 1 d .
N7 N 0.3201(2) 0.05729(10) 0.3521(2) 0.0486(6) Uani 1 1 d .
N7' N 0.8318(2) 0.57733(9) 0.4005(2) 0.0483(6) Uani 1 1 d .
C4 C 0.1604(3) 0.22181(10) 0.3342(2) 0.0355(6) Uani 1 1 d .
C8' C 0.9035(3) 0.67343(10) 0.4145(2) 0.0376(6) Uani 1 1 d .
C9' C 0.9464(3) 0.61532(11) 0.4058(2) 0.0384(6) Uani 1 1 d .
C10' C 1.0021(3) 0.72220(11) 0.4210(2) 0.0397(6) Uani 1 1 d .
C2 C 0.0433(2) 0.31485(10) 0.3303(2) 0.0374(6) Uani 1 1 d .
C4' C 0.6636(3) 0.41455(10) 0.3539(2) 0.0356(6) Uani 1 1 d .
C6' C 0.4048(3) 0.41075(11) 0.3591(2) 0.0431(6) Uani 1 1 d .
H6' H 0.3151 0.4291 0.3654 0.052 Uiso 1 1 calc R
C5 C 0.0223(3) 0.19295(10) 0.3320(2) 0.0394(6) Uani 1 1 d .
C2' C 0.5435(2) 0.32231(10) 0.3335(2) 0.0380(6) Uani 1 1 d .
C9 C 0.4366(3) 0.02035(11) 0.3637(2) 0.0392(6) Uani 1 1 d .
C10 C 0.4977(3) -0.08423(11) 0.4013(2) 0.0407(6) Uani 1 1 d .
C8 C 0.3965(3) -0.03680(10) 0.3849(2) 0.0386(6) Uani 1 1 d .
C6 C -0.0991(3) 0.22545(11) 0.3281(2) 0.0418(6) Uani 1 1 d .
H6 H -0.1900 0.2071 0.3261 0.050 Uiso 1 1 calc R
C5' C 0.5282(3) 0.44281(10) 0.3653(2) 0.0408(6) Uani 1 1 d .
C11' C 1.1966(3) 0.64446(11) 0.4104(2) 0.0401(6) Uani 1 1 d .
C11 C 0.6878(3) -0.00766(11) 0.3713(2) 0.0412(6) Uani 1 1 d .
C7' C 0.7168(3) 0.61434(11) 0.4050(2) 0.0480(7) Uani 1 1 d .
H7' H 0.6207 0.6011 0.4025 0.058 Uiso 1 1 calc R
C7 C 0.2073(3) 0.02078(12) 0.3670(3) 0.0529(8) Uani 1 1 d .
H7 H 0.1109 0.0336 0.3640 0.064 Uiso 1 1 calc R
C13 C 0.7555(3) -0.11063(12) 0.4043(3) 0.0558(8) Uani 1 1 d .
H13D H 0.7122 -0.1485 0.4177 0.084 Uiso 1 1 calc GR
H13E H 0.8226 -0.0999 0.4593 0.084 Uiso 1 1 calc GR
H13F H 0.8067 -0.1132 0.3438 0.084 Uiso 1 1 calc GR
C12' C 0.6517(3) 0.72187(13) 0.4176(3) 0.0572(8) Uani 1 1 d .
H12A H 0.6748 0.7451 0.4769 0.086 Uiso 1 1 calc GR
H12B H 0.5543 0.7066 0.4193 0.086 Uiso 1 1 calc GR
H12C H 0.6587 0.7465 0.3593 0.086 Uiso 1 1 calc GR
C14 C 0.6201(3) 0.09703(12) 0.3349(3) 0.0598(9) Uani 1 1 d .
H14D H 0.5707 0.1091 0.2727 0.090 Uiso 1 1 calc GR
H14E H 0.7236 0.0996 0.3292 0.090 Uiso 1 1 calc GR
H14F H 0.5921 0.1228 0.3879 0.090 Uiso 1 1 calc GR
C14' C 1.1344(4) 0.53873(11) 0.3860(3) 0.0578(8) Uani 1 1 d .
H14A H 1.0901 0.5131 0.4331 0.087 Uiso 1 1 calc GR
H14B H 1.2386 0.5353 0.3946 0.087 Uiso 1 1 calc GR
H14C H 1.1027 0.5272 0.3189 0.087 Uiso 1 1 calc GR
C13' C 1.2621(3) 0.74911(12) 0.4283(3) 0.0562(8) Uani 1 1 d .
H13A H 1.2180 0.7874 0.4371 0.084 Uiso 1 1 calc GR
H13B H 1.3138 0.7493 0.3679 0.084 Uiso 1 1 calc GR
H13C H 1.3289 0.7407 0.4847 0.084 Uiso 1 1 calc GR
C12 C 0.1476(3) -0.08560(14) 0.4029(3) 0.0667(10) Uani 1 1 d .
H12D H 0.1609 -0.1162 0.3540 0.100 Uiso 1 1 calc GR
H12E H 0.0490 -0.0714 0.3962 0.100 Uiso 1 1 calc GR
H12F H 0.1672 -0.1016 0.4690 0.100 Uiso 1 1 calc GR

loop_
_atom_site_aniso_label
_atom_site_aniso_U_11
_atom_site_aniso_U_22
_atom_site_aniso_U_33
_atom_site_aniso_U_23
_atom_site_aniso_U_13
_atom_site_aniso_U_12
F51 0.0455(9) 0.0254(8) 0.1034(15) -0.0009(8) 0.0056(9) -0.0039(6)
F51' 0.0472(9) 0.0281(8) 0.1068(16) -0.0088(8) 0.0101(10) 0.0012(6)
O21 0.0348(10) 0.0276(9) 0.0897(16) 0.0028(9) 0.0067(10) 0.0012(7)
O21' 0.0346(10) 0.0278(9) 0.0932(17) -0.0041(9) 0.0056(10) -0.0003(7)
O3' 0.0340(10) 0.0587(12) 0.0749(16) -0.0020(10) 0.0066(10) 0.0111(8)
O4' 0.0466(11) 0.0302(10) 0.0884(17) -0.0021(9) 0.0008(11) 0.0048(8)
N1' 0.0289(11) 0.0289(11) 0.0737(17) 0.0026(10) 0.0063(11) -0.0012(8)
N3 0.0247(10) 0.0288(10) 0.0608(15) 0.0016(9) 0.0018(10) 0.0003(7)
O3 0.0360(11) 0.0565(13) 0.0807(16) 0.0059(11) 0.0119(10) -0.0079(8)
N8' 0.0293(10) 0.0352(11) 0.0560(14) -0.0020(9) 0.0024(10) 0.0005(8)
N41 0.0322(11) 0.0322(11) 0.0731(17) 0.0009(10) 0.0052(11) 0.0031(8)
O4 0.0488(12) 0.0337(10) 0.108(2) 0.0072(11) 0.0084(12) -0.0049(8)
N3' 0.0273(10) 0.0295(10) 0.0610(15) -0.0008(9) 0.0030(10) 0.0011(8)
N10' 0.0329(11) 0.0329(11) 0.0562(15) 0.0006(9) -0.0006(10) -0.0002(8)
N9 0.0371(11) 0.0322(11) 0.0532(14) 0.0032(9) 0.0042(10) -0.0036(8)
N10 0.0323(11) 0.0328(11) 0.0596(15) 0.0027(9) 0.0026(10) 0.0025(8)
N8 0.0323(11) 0.0387(12) 0.0654(16) -0.0024(11) 0.0006(11) -0.0013(8)
N41' 0.0334(11) 0.0304(11) 0.0770(18) -0.0048(10) 0.0039(11) -0.0037(8)
N1 0.0291(10) 0.0306(11) 0.0689(16) -0.0001(10) 0.0037(10) 0.0023(8)
N9' 0.0383(11) 0.0297(10) 0.0573(15) -0.0028(9) 0.0025(11) 0.0064(8)
N7 0.0453(13) 0.0373(12) 0.0627(16) -0.0017(10) 0.0001(12) 0.0102(9)
N7' 0.0471(13) 0.0335(11) 0.0644(16) -0.0002(10) 0.0037(12) -0.0070(9)
C4 0.0330(12) 0.0272(11) 0.0462(15) -0.0004(10) 0.0025(11) 0.0007(9)
C8' 0.0320(13) 0.0322(12) 0.0488(16) 0.0000(10) 0.0037(11) 0.0003(9)
C9' 0.0376(13) 0.0350(12) 0.0424(15) 0.0009(10) 0.0006(12) -0.0023(9)
C10' 0.0361(13) 0.0350(13) 0.0476(16) 0.0010(11) 0.0002(12) 0.0014(10)
C2 0.0285(12) 0.0305(12) 0.0536(16) 0.0012(10) 0.0044(11) 0.0003(9)
C4' 0.0318(12) 0.0281(11) 0.0469(15) 0.0018(10) 0.0014(11) -0.0004(9)
C6' 0.0346(13) 0.0312(12) 0.0641(19) 0.0020(12) 0.0080(13) 0.0046(9)
C5 0.0337(12) 0.0251(11) 0.0593(18) 0.0002(10) 0.0030(12) -0.0030(9)
C2' 0.0272(12) 0.0270(11) 0.0596(17) 0.0008(10) 0.0014(11) 0.0000(8)
C9 0.0359(13) 0.0364(13) 0.0455(16) -0.0034(11) 0.0026(12) 0.0019(10)
C10 0.0324(13) 0.0363(13) 0.0535(17) -0.0048(11) 0.0029(12) -0.0007(10)
C8 0.0325(13) 0.0332(12) 0.0500(16) -0.0032(11) 0.0018(12) -0.0016(9)
C6 0.0343(13) 0.0329(13) 0.0586(18) -0.0024(11) 0.0056(13) -0.0050(9)
C5' 0.0403(13) 0.0237(11) 0.0586(17) 0.0000(10) 0.0048(13) 0.0010(9)
C11' 0.0398(14) 0.0363(13) 0.0442(16) 0.0012(11) 0.0038(12) 0.0058(10)
C11 0.0365(14) 0.0383(13) 0.0491(16) 0.0014(11) 0.0045(12) -0.0030(10)
C7' 0.0418(15) 0.0386(14) 0.0636(19) -0.0002(12) 0.0041(14) -0.0082(11)
C7 0.0405(15) 0.0408(15) 0.077(2) -0.0031(14) 0.0010(15) 0.0085(11)
C13 0.0370(15) 0.0425(16) 0.088(3) 0.0019(14) 0.0062(15) 0.0085(11)
C12' 0.0370(15) 0.0491(17) 0.086(2) -0.0034(15) 0.0060(15) 0.0070(12)
C14 0.0626(19) 0.0327(14) 0.085(2) 0.0094(14) 0.0084(17) -0.0118(12)
C14' 0.0622(18) 0.0316(14) 0.080(2) -0.0055(14) 0.0072(17) 0.0143(12)
C13' 0.0364(15) 0.0430(16) 0.089(3) -0.0010(15) 0.0011(16) -0.0094(11)
C12 0.0400(16) 0.0499(18) 0.110(3) 0.0039(18) 0.0037(18) -0.0050(12)

loop_
_atom_type_symbol
_atom_type_description
_atom_type_scat_dispersion_real
_atom_type_scat_dispersion_imag
_atom_type_scat_source
C C 0.0033 0.0016 'International Tables Vol C Tables 4.2.6.8 and 6.1.1.4'
H H 0.0000 0.0000 'International Tables Vol C Tables 4.2.6.8 and 6.1.1.4'
F F 0.0171 0.0103 'International Tables Vol C Tables 4.2.6.8 and 6.1.1.4'
N N 0.0061 0.0033 'International Tables Vol C Tables 4.2.6.8 and 6.1.1.4'
O O 0.0106 0.0060 'International Tables Vol C Tables 4.2.6.8 and 6.1.1.4'

loop_
_geom_angle_atom_site_label_1
_geom_angle_atom_site_label_2
_geom_angle_atom_site_label_3
_geom_angle
C6' N1' H1' 118.7
C6' N1' C2' 122.7(2)
C2' N1' H1' 118.7
C4 N3 C2 121.55(19)
C8' N8' C12' 129.1(2)
C7' N8' C8' 105.7(2)
C7' N8' C12' 125.2(2)
H41A N41 H41B 120.0
C4 N41 H41A 120.0
C4 N41 H41B 120.0
C4' N3' C2' 121.66(19)
C10' N10' C13' 117.2(2)
C11' N10' C10' 126.9(2)
C11' N10' C13' 115.9(2)
C9 N9 C11 119.9(2)
C9 N9 C14 120.0(2)
C11 N9 C14 120.1(2)
C10 N10 C13 116.9(2)
C11 N10 C10 127.1(2)
C11 N10 C13 116.0(2)
C8 N8 C12 129.7(2)
C7 N8 C8 104.8(2)
C7 N8 C12 125.5(2)
H41C N41' H41D 120.0
C4' N41' H41C 120.0
C4' N41' H41D 120.0
C2 N1 H1 118.8
C6 N1 H1 118.8
C6 N1 C2 122.5(2)
C9' N9' C11' 119.7(2)
C9' N9' C14' 120.4(2)
C11' N9' C14' 119.7(2)
C7 N7 C9 102.8(2)
C7' N7' C9' 102.7(2)
N3 C4 C5 119.3(2)
N41 C4 N3 119.1(2)
N41 C4 C5 121.6(2)
N8' C8' C10' 130.6(2)
C9' C8' N8' 105.9(2)
C9' C8' C10' 123.5(2)
N7' C9' N9' 126.6(2)
N7' C9' C8' 112.1(2)
C8' C9' N9' 121.3(2)
O4' C10' N10' 121.6(2)
O4' C10' C8' 126.9(2)
N10' C10' C8' 111.5(2)
O21 C2 N3 121.9(2)
O21 C2 N1 120.1(2)
N3 C2 N1 117.9(2)
N3' C4' C5' 119.1(2)
N41' C4' N3' 118.9(2)
N41' C4' C5' 121.9(2)
N1' C6' H6' 120.6
C5' C6' N1' 118.9(2)
C5' C6' H6' 120.6
F51 C5 C4 118.8(2)
C6 C5 F51 121.4(2)
C6 C5 C4 119.8(2)
O21' C2' N1' 120.3(2)
O21' C2' N3' 122.1(2)
N3' C2' N1' 117.6(2)
N7 C9 N9 126.8(2)
N7 C9 C8 112.0(2)
C8 C9 N9 121.2(2)
O4 C10 N10 121.7(2)
O4 C10 C8 126.5(2)
N10 C10 C8 111.7(2)
N8 C8 C10 130.1(2)
C9 C8 N8 106.4(2)
C9 C8 C10 123.4(2)
N1 C6 H6 120.5
C5 C6 N1 118.9(2)
C5 C6 H6 120.5
F51' C5' C4' 118.6(2)
C6' C5' F51' 121.4(2)
C6' C5' C4' 120.0(2)
O3' C11' N10' 121.1(2)
O3' C11' N9' 121.9(2)
N9' C11' N10' 117.0(2)
O3 C11 N9 122.0(2)
O3 C11 N10 121.4(2)
N9 C11 N10 116.7(2)
N8' C7' N7' 113.6(2)
N8' C7' H7' 123.2
N7' C7' H7' 123.2
N8 C7 H7 123.1
N7 C7 N8 113.9(2)
N7 C7 H7 123.1
N10 C13 H13D 109.5
N10 C13 H13E 109.5
N10 C13 H13F 109.5
H13D C13 H13E 109.5
H13D C13 H13F 109.5
H13E C13 H13F 109.5
N8' C12' H12A 109.5
N8' C12' H12B 109.5
N8' C12' H12C 109.5
H12A C12' H12B 109.5
H12A C12' H12C 109.5
H12B C12' H12C 109.5
N9 C14 H14D 109.5
N9 C14 H14E 109.5
N9 C14 H14F 109.5
H14D C14 H14E 109.5
H14D C14 H14F 109.5
H14E C14 H14F 109.5
N9' C14' H14A 109.5
N9' C14' H14B 109.5
N9' C14' H14C 109.5
H14A C14' H14B 109.5
H14A C14' H14C 109.5
H14B C14' H14C 109.5
N10' C13' H13A 109.5
N10' C13' H13B 109.5
N10' C13' H13C 109.5
H13A C13' H13B 109.5
H13A C13' H13C 109.5
H13B C13' H13C 109.5
N8 C12 H12D 109.5
N8 C12 H12E 109.5
N8 C12 H12F 109.5
H12D C12 H12E 109.5
H12D C12 H12F 109.5
H12E C12 H12F 109.5

loop_
_geom_bond_atom_site_label_1
_geom_bond_atom_site_label_2
_geom_bond_distance
F51 C5 1.352(3)
F51' C5' 1.354(3)
O21 C2 1.239(3)
O21' C2' 1.235(3)
O3' C11' 1.220(3)
O4' C10' 1.225(3)
N1' H1' 0.8600
N1' C6' 1.347(3)
N1' C2' 1.379(3)
N3 C4 1.332(3)
N3 C2 1.356(3)
O3 C11 1.215(3)
N8' C8' 1.373(3)
N8' C7' 1.345(3)
N8' C12' 1.460(3)
N41 H41A 0.8600
N41 H41B 0.8600
N41 C4 1.327(3)
O4 C10 1.227(3)
N3' C4' 1.339(3)
N3' C2' 1.354(3)
N10' C10' 1.409(3)
N10' C11' 1.393(3)
N10' C13' 1.473(3)
N9 C9 1.372(3)
N9 C11 1.387(3)
N9 C14 1.461(3)
N10 C10 1.399(3)
N10 C11 1.392(3)
N10 C13 1.464(3)
N8 C8 1.377(3)
N8 C7 1.359(3)
N8 C12 1.452(3)
N41' H41C 0.8600
N41' H41D 0.8600
N41' C4' 1.325(3)
N1 H1 0.8600
N1 C2 1.369(3)
N1 C6 1.360(3)
N9' C9' 1.379(3)
N9' C11' 1.382(3)
N9' C14' 1.457(3)
N7 C9 1.355(3)
N7 C7 1.345(4)
N7' C9' 1.353(3)
N7' C7' 1.348(3)
C4 C5 1.423(3)
C8' C9' 1.368(3)
C8' C10' 1.419(3)
C4' C5' 1.413(3)
C6' H6' 0.9300
C6' C5' 1.340(3)
C5 C6 1.331(3)
C9 C8 1.367(3)
C10 C8 1.420(3)
C6 H6 0.9300
C7' H7' 0.9300
C7 H7 0.9300
C13 H13D 0.9600
C13 H13E 0.9600
C13 H13F 0.9600
C12' H12A 0.9600
C12' H12B 0.9600
C12' H12C 0.9600
C14 H14D 0.9600
C14 H14E 0.9600
C14 H14F 0.9600
C14' H14A 0.9600
C14' H14B 0.9600
C14' H14C 0.9600
C13' H13A 0.9600
C13' H13B 0.9600
C13' H13C 0.9600
C12 H12D 0.9600
C12 H12E 0.9600
C12 H12F 0.9600

loop_
_geom_torsion_atom_site_label_1
_geom_torsion_atom_site_label_2
_geom_torsion_atom_site_label_3
_geom_torsion_atom_site_label_4
_geom_torsion
F51 C5 C6 N1 179.7(2)
N1' C6' C5' F51' 179.9(3)
N1' C6' C5' C4' 1.0(4)
N3 C4 C5 F51 -179.6(2)
N3 C4 C5 C6 0.6(4)
N8' C8' C9' N9' 179.4(2)
N8' C8' C9' N7' -0.7(3)
N8' C8' C10' O4' -0.2(5)
N8' C8' C10' N10' 179.1(3)
N41 C4 C5 F51 0.6(4)
N41 C4 C5 C6 -179.2(3)
O4 C10 C8 N8 -0.4(5)
O4 C10 C8 C9 179.2(3)
N3' C4' C5' F51' -179.3(2)
N3' C4' C5' C6' -0.4(4)
N9 C9 C8 N8 179.1(2)
N9 C9 C8 C10 -0.5(4)
N10 C10 C8 N8 179.9(3)
N10 C10 C8 C9 -0.5(4)
N41' C4' C5' F51' 0.2(4)
N41' C4' C5' C6' 179.1(3)
N7 C9 C8 N8 0.2(3)
N7 C9 C8 C10 -179.5(3)
C4 N3 C2 O21 178.1(3)
C4 N3 C2 N1 -0.9(4)
C4 C5 C6 N1 -0.5(4)
C8' N8' C7' N7' 0.1(3)
C9' N9' C11' O3' 179.7(3)
C9' N9' C11' N10' 0.7(4)
C9' N7' C7' N8' -0.5(3)
C9' C8' C10' O4' 178.6(3)
C9' C8' C10' N10' -2.1(4)
C10' N10' C11' O3' 178.2(3)
C10' N10' C11' N9' -2.8(4)
C10' C8' C9' N9' 0.4(4)
C10' C8' C9' N7' -179.7(3)
C2 N3 C4 N41 180.0(3)
C2 N3 C4 C5 0.1(4)
C2 N1 C6 C5 -0.4(4)
C4' N3' C2' O21' -176.8(3)
C4' N3' C2' N1' 2.1(4)
C6' N1' C2' O21' 177.5(3)
C6' N1' C2' N3' -1.5(4)
C2' N1' C6' C5' -0.1(4)
C2' N3' C4' N41' 179.3(3)
C2' N3' C4' C5' -1.2(4)
C9 N9 C11 O3 -179.7(3)
C9 N9 C11 N10 -0.8(4)
C9 N7 C7 N8 -0.2(4)
C10 N10 C11 O3 178.5(3)
C10 N10 C11 N9 -0.4(4)
C8 N8 C7 N7 0.3(4)
C6 N1 C2 O21 -177.9(3)
C6 N1 C2 N3 1.1(4)
C11' N10' C10' O4' -177.3(3)
C11' N10' C10' C8' 3.4(4)
C11' N9' C9' N7' -179.5(3)
C11' N9' C9' C8' 0.4(4)
C11 N9 C9 N7 -180.0(3)
C11 N9 C9 C8 1.2(4)
C11 N10 C10 O4 -178.7(3)
C11 N10 C10 C8 1.0(4)
C7' N8' C8' C9' 0.3(3)
C7' N8' C8' C10' 179.3(3)
C7' N7' C9' N9' -179.4(3)
C7' N7' C9' C8' 0.7(3)
C7 N8 C8 C9 -0.2(3)
C7 N8 C8 C10 179.4(3)
C7 N7 C9 N9 -178.9(3)
C7 N7 C9 C8 0.0(3)
C13 N10 C10 O4 2.1(4)
C13 N10 C10 C8 -178.1(3)
C13 N10 C11 O3 -2.3(4)
C13 N10 C11 N9 178.8(3)
C12' N8' C8' C9' -178.0(3)
C12' N8' C8' C10' 1.0(5)
C12' N8' C7' N7' 178.5(3)
C14 N9 C9 N7 -1.1(4)
C14 N9 C9 C8 -179.9(3)
C14 N9 C11 O3 1.5(4)
C14 N9 C11 N10 -179.6(3)
C14' N9' C9' N7' 5.1(4)
C14' N9' C9' C8' -175.1(3)
C14' N9' C11' O3' -4.8(4)
C14' N9' C11' N10' 176.2(2)
C13' N10' C10' O4' -0.1(4)
C13' N10' C10' C8' -179.5(3)
C13' N10' C11' O3' 1.0(4)
C13' N10' C11' N9' 180.0(3)
C12 N8 C8 C9 178.0(3)
C12 N8 C8 C10 -2.4(5)
C12 N8 C7 N7 -178.0(3)
